data_2019411
loop_
_publ_author_name
'Li, Ai-Guo'
'Liu, Qi-Kui'
'Li, Yan-An'
'Liu, Zhi-Xian'
'Dong, Yu-Bin'

_publ_section_title
;
 Three one-dimensional coordination polymers based on
 1,1'-bis(pyridin-4-ylmethyl)-2,2'-bi-1<i>H</i>-benzimidazole and
 Hg<i>X</i>~2~ (<i>X</i> = Cl, Br and I)
;
_journal_coeditor_code GZ3240
_journal_issue 1
_journal_name_full 'Acta Crystallographica Section C'
_journal_page_first 37
_journal_page_last 42
_journal_paper_doi 10.1107/S2053229613031598
_journal_volume 70
_journal_year 2014
_chemical_formula_iupac '[Hg Cl2 (C26 H20 N6)]'
_chemical_formula_moiety 'C26 H20 Cl2 Hg N6'
_chemical_formula_sum 'C26 H20 Cl2 Hg N6'
_chemical_formula_weight 687.97
_chemical_name_systematic
<i>catena</i>-Poly[[dichloridomercury(II)]-\m-1,1'-bis(pyridin-4-ylmethyl)-2,2'-bi-1<i>H</i>-benzimidazole]
_space_group_IT_number 15
_symmetry_cell_setting monoclinic
_symmetry_space_group_name_Hall '-C 2yc'
_symmetry_space_group_name_H-M 'C 1 2/c 1'
_atom_sites_solution_hydrogens geom
_atom_sites_solution_primary direct
_atom_sites_solution_secondary difmap
_audit_creation_method SHELXL97
_cell_angle_alpha 90.00
_cell_angle_beta 99.236(11)
_cell_angle_gamma 90.00
_cell_formula_units_Z 4
_cell_length_a 29.641(15)
_cell_length_b 4.953(2)
_cell_length_c 16.932(8)
_cell_measurement_reflns_used 2207
_cell_measurement_temperature 298(2)
_cell_measurement_theta_max 24.651
_cell_measurement_theta_min 2.785
_cell_volume 2454(2)
_computing_cell_refinement 'SMART (Bruker, 2003)'
_computing_data_collection 'SMART (Bruker, 2003)'
_computing_data_reduction 'SAINT (Bruker, 2003)'
_computing_molecular_graphics 'SHELXTL (Sheldrick, 2008)'
_computing_publication_material 'SHELXTL (Sheldrick, 2008)'
_computing_structure_refinement 'SHELXL97 (Sheldrick, 2008)'
_computing_structure_solution 'SHELXS-97 (Sheldrick, 2008)'
_diffrn_ambient_temperature 298(2)
_diffrn_measured_fraction_theta_full 0.997
_diffrn_measured_fraction_theta_max 0.997
_diffrn_measurement_device_type 'Bruker SMART CCD area-detector'
_diffrn_measurement_method 'phi and omega scans'
_diffrn_radiation_monochromator graphite
_diffrn_radiation_source 'fine-focus sealed tube'
_diffrn_radiation_type MoK\a
_diffrn_radiation_wavelength 0.71073
_diffrn_reflns_av_R_equivalents 0.0453
_diffrn_reflns_av_sigmaI/netI 0.0464
_diffrn_reflns_limit_h_max 29
_diffrn_reflns_limit_h_min -36
_diffrn_reflns_limit_k_max 5
_diffrn_reflns_limit_k_min -6
_diffrn_reflns_limit_l_max 20
_diffrn_reflns_limit_l_min -19
_diffrn_reflns_number 6064
_diffrn_reflns_theta_full 25.59
_diffrn_reflns_theta_max 25.59
_diffrn_reflns_theta_min 2.44
_exptl_absorpt_coefficient_mu 6.518
_exptl_absorpt_correction_T_max 0.7805
_exptl_absorpt_correction_T_min 0.3556
_exptl_absorpt_correction_type multi-scan
_exptl_absorpt_process_details '(SADABS; Bruker, 2003)'
_exptl_crystal_colour colourless
_exptl_crystal_density_diffrn 1.862
_exptl_crystal_density_method 'not measured'
_exptl_crystal_description plan
_exptl_crystal_F_000 1328
_exptl_crystal_size_max 0.20
_exptl_crystal_size_mid 0.10
_exptl_crystal_size_min 0.04
_refine_diff_density_max 1.059
_refine_diff_density_min -0.747
_refine_ls_extinction_method none
_refine_ls_goodness_of_fit_ref 1.007
_refine_ls_hydrogen_treatment constr
_refine_ls_matrix_type full
_refine_ls_number_parameters 159
_refine_ls_number_reflns 2293
_refine_ls_number_restraints 0
_refine_ls_restrained_S_all 1.007
_refine_ls_R_factor_all 0.0505
_refine_ls_R_factor_gt 0.0352
_refine_ls_shift/su_max 0.001
_refine_ls_shift/su_mean 0.000
_refine_ls_structure_factor_coef Fsqd
_refine_ls_weighting_details 'calc w=1/[\s^2^(Fo^2^)+(0.0330P)^2^+0.0000P] where P=(Fo^2^+2Fc^2^)/3'
_refine_ls_weighting_scheme calc
_refine_ls_wR_factor_gt 0.0717
_refine_ls_wR_factor_ref 0.0757
_reflns_number_gt 1745
_reflns_number_total 2293
_reflns_threshold_expression I>2sigma(I)
_cod_data_source_file gz3240sup1.cif
_cod_data_source_block II
_cod_original_sg_symbol_Hall -C2yc
_cod_original_sg_symbol_H-M 'C 2/c'
_cod_database_code 2019411

loop_
_symmetry_equiv_pos_as_xyz
'x, y, z'
'-x, y, -z+1/2'
'x+1/2, y+1/2, z'
'-x+1/2, y+1/2, -z+1/2'
'-x, -y, -z'
'x, -y, z-1/2'
'-x+1/2, -y+1/2, -z'
'x+1/2, -y+1/2, z-1/2'

loop_
_atom_site_type_symbol
_atom_site_label
_atom_site_fract_x
_atom_site_fract_y
_atom_site_fract_z
_atom_site_U_iso_or_equiv
_atom_site_adp_type
_atom_site_calc_flag
_atom_site_refinement_flags
_atom_site_occupancy
_atom_site_symmetry_multiplicity
C C1 0.04608(19) 0.6141(13) 0.3915(4) 0.0735(17) Uani d . 1 1
H H1 0.0153 0.6350 0.3954 0.088 Uiso calc R 1 1
C C2 0.0770(2) 0.7553(10) 0.4436(4) 0.0680(16) Uani d . 1 1
H H2 0.0672 0.8723 0.4804 0.082 Uiso calc R 1 1
C C3 0.12272(17) 0.7234(9) 0.4415(3) 0.0444(12) Uani d . 1 1
C C4 0.13442(16) 0.5511(11) 0.3852(3) 0.0565(13) Uani d . 1 1
H H4 0.1650 0.5216 0.3816 0.068 Uiso calc R 1 1
C C5 0.10072(19) 0.4217(13) 0.3341(3) 0.0654(15) Uani d . 1 1
H H5 0.1095 0.3071 0.2958 0.078 Uiso calc R 1 1
C C6 0.15835(16) 0.8771(9) 0.4984(3) 0.0478(12) Uani d . 1 1
H H6A 0.1718 1.0157 0.4691 0.057 Uiso calc R 1 1
H H6B 0.1438 0.9652 0.5389 0.057 Uiso calc R 1 1
C C7 0.23906(17) 0.6681(9) 0.5277(2) 0.0403(10) Uani d . 1 1
C C8 0.18701(16) 0.5128(9) 0.5949(2) 0.0423(11) Uani d . 1 1
C C9 0.22823(17) 0.3793(9) 0.6164(3) 0.0442(12) Uani d . 1 1
C C10 0.2318(2) 0.1755(10) 0.6743(3) 0.0541(13) Uani d . 1 1
H H10 0.2590 0.0818 0.6897 0.065 Uiso calc R 1 1
C C11 0.1939(2) 0.1202(11) 0.7073(3) 0.0604(15) Uani d . 1 1
H H11 0.1953 -0.0150 0.7457 0.072 Uiso calc R 1 1
C C12 0.1531(2) 0.2589(10) 0.6854(3) 0.0577(15) Uani d . 1 1
H H12 0.1281 0.2143 0.7097 0.069 Uiso calc R 1 1
C C13 0.14858(17) 0.4585(11) 0.6292(3) 0.0524(12) Uani d . 1 1
H H13 0.1214 0.5525 0.6148 0.063 Uiso calc R 1 1
Cl Cl1 0.04580(5) 0.0778(4) 0.15364(10) 0.0924(5) Uani d . 1 1
Hg Hg1 0.0000 0.19383(7) 0.2500 0.07134(16) Uani d S 1 2
N N1 0.05643(14) 0.4501(10) 0.3360(2) 0.0566(11) Uani d . 1 1
N N2 0.19419(14) 0.6973(7) 0.5371(2) 0.0426(9) Uani d . 1 1
N N3 0.26075(13) 0.4803(8) 0.5749(2) 0.0458(10) Uani d . 1 1

loop_
_atom_site_aniso_label
_atom_site_aniso_U_11
_atom_site_aniso_U_22
_atom_site_aniso_U_33
_atom_site_aniso_U_12
_atom_site_aniso_U_13
_atom_site_aniso_U_23
C1 0.030(3) 0.091(5) 0.095(4) 0.013(3) -0.001(3) -0.006(4)
C2 0.046(4) 0.078(4) 0.080(4) 0.015(3) 0.007(3) -0.021(3)
C3 0.042(3) 0.047(3) 0.043(3) 0.006(2) 0.003(2) 0.009(2)
C4 0.032(3) 0.083(4) 0.054(3) -0.001(3) 0.009(2) -0.015(3)
C5 0.050(4) 0.092(4) 0.054(3) -0.001(3) 0.008(3) -0.017(3)
C6 0.047(3) 0.039(3) 0.056(3) 0.005(2) 0.003(2) -0.001(2)
C7 0.046(3) 0.037(3) 0.036(2) -0.003(2) 0.001(2) -0.009(2)
C8 0.051(3) 0.040(3) 0.035(2) -0.006(2) 0.002(2) -0.010(2)
C9 0.052(3) 0.037(3) 0.040(2) -0.006(2) -0.001(2) -0.004(2)
C10 0.062(4) 0.048(3) 0.049(3) -0.001(3) -0.002(3) 0.004(3)
C11 0.075(4) 0.055(4) 0.049(3) -0.012(3) 0.001(3) 0.004(2)
C12 0.064(4) 0.061(4) 0.051(3) -0.019(3) 0.015(3) -0.007(3)
C13 0.052(3) 0.051(3) 0.053(3) -0.005(3) 0.008(2) -0.008(3)
Cl1 0.0523(10) 0.1269(14) 0.0996(11) -0.0066(9) 0.0175(8) -0.0222(11)
Hg1 0.0383(2) 0.1028(3) 0.0689(2) 0.000 -0.00357(14) 0.000
N1 0.037(2) 0.076(3) 0.054(2) 0.002(2) -0.0026(19) 0.000(2)
N2 0.044(2) 0.039(2) 0.042(2) -0.0003(19) -0.0011(17) -0.0023(18)
N3 0.045(2) 0.047(3) 0.042(2) -0.001(2) -0.0022(18) 0.0004(19)

loop_
_atom_type_symbol
_atom_type_description
_atom_type_scat_dispersion_real
_atom_type_scat_dispersion_imag
_atom_type_scat_source
C C 0.0033 0.0016 'International Tables Vol C Tables 4.2.6.8 and 6.1.1.4'
H H 0.0000 0.0000 'International Tables Vol C Tables 4.2.6.8 and 6.1.1.4'
N N 0.0061 0.0033 'International Tables Vol C Tables 4.2.6.8 and 6.1.1.4'
Cl Cl 0.1484 0.1585 'International Tables Vol C Tables 4.2.6.8 and 6.1.1.4'
Hg Hg -2.3894 9.2266 'International Tables Vol C Tables 4.2.6.8 and 6.1.1.4'

loop_
_geom_angle_atom_site_label_1
_geom_angle_atom_site_label_2
_geom_angle_atom_site_label_3
_geom_angle_site_symmetry_1
_geom_angle_site_symmetry_3
_geom_angle
_geom_angle_publ_flag
N1 C1 C2 . . 124.9(5) ?
N1 C1 H1 . . 117.6 ?
C2 C1 H1 . . 117.6 ?
C1 C2 C3 . . 119.3(5) ?
C1 C2 H2 . . 120.3 ?
C3 C2 H2 . . 120.3 ?
C4 C3 C2 . . 117.0(5) ?
C4 C3 C6 . . 122.0(4) ?
C2 C3 C6 . . 121.1(4) ?
C3 C4 C5 . . 119.5(5) ?
C3 C4 H4 . . 120.3 ?
C5 C4 H4 . . 120.3 ?
N1 C5 C4 . . 124.0(5) ?
N1 C5 H5 . . 118.0 ?
C4 C5 H5 . . 118.0 ?
N2 C6 C3 . . 111.2(4) ?
N2 C6 H6A . . 109.4 ?
C3 C6 H6A . . 109.4 ?
N2 C6 H6B . . 109.4 ?
C3 C6 H6B . . 109.4 ?
H6A C6 H6B . . 108.0 ?
N3 C7 N2 . . 112.9(4) ?
N3 C7 C7 . 7_566 123.5(6) ?
N2 C7 C7 . 7_566 123.5(5) ?
N2 C8 C9 . . 105.8(4) ?
N2 C8 C13 . . 131.1(5) ?
C9 C8 C13 . . 123.1(5) ?
N3 C9 C8 . . 110.7(4) ?
N3 C9 C10 . . 129.8(5) ?
C8 C9 C10 . . 119.5(5) ?
C11 C10 C9 . . 117.2(5) ?
C11 C10 H10 . . 121.4 ?
C9 C10 H10 . . 121.4 ?
C10 C11 C12 . . 122.2(5) ?
C10 C11 H11 . . 118.9 ?
C12 C11 H11 . . 118.9 ?
C13 C12 C11 . . 122.0(5) ?
C13 C12 H12 . . 119.0 ?
C11 C12 H12 . . 119.0 ?
C12 C13 C8 . . 116.0(5) ?
C12 C13 H13 . . 122.0 ?
C8 C13 H13 . . 122.0 ?
N1 Hg1 N1 . 2 116.0(2) y
Cl1 Hg1 N1 . . 97.25(12) ?
Cl1 Hg1 N1 2 . 97.60(11) ?
Cl1 Hg1 N1 . 2 97.60(11) ?
Cl1 Hg1 N1 2 2 97.25(12) ?
Cl1 Hg1 Cl1 . 2 151.74(10) y
C1 N1 C5 . . 115.3(4) ?
C1 N1 Hg1 . . 122.7(3) ?
C5 N1 Hg1 . . 121.8(4) ?
C7 N2 C8 . . 106.0(4) ?
C7 N2 C6 . . 131.5(4) ?
C8 N2 C6 . . 122.6(4) ?
C7 N3 C9 . . 104.6(4) ?

loop_
_geom_bond_atom_site_label_1
_geom_bond_atom_site_label_2
_geom_bond_site_symmetry_2
_geom_bond_distance
_geom_bond_publ_flag
C1 N1 . 1.316(7) ?
C1 C2 . 1.359(8) ?
C1 H1 . 0.9300 ?
C2 C3 . 1.371(7) ?
C2 H2 . 0.9300 ?
C3 C4 . 1.365(7) ?
C3 C6 . 1.516(7) ?
C4 C5 . 1.371(7) ?
C4 H4 . 0.9300 ?
C5 N1 . 1.326(6) ?
C5 H5 . 0.9300 ?
C6 N2 . 1.458(6) ?
C6 H6A . 0.9700 ?
C6 H6B . 0.9700 ?
C7 N3 . 1.324(5) ?
C7 N2 . 1.372(6) ?
C7 C7 7_566 1.468(10) ?
C8 N2 . 1.380(6) ?
C8 C9 . 1.386(6) ?
C8 C13 . 1.386(6) ?
C9 N3 . 1.374(6) ?
C9 C10 . 1.400(7) ?
C10 C11 . 1.361(8) ?
C10 H10 . 0.9300 ?
C11 C12 . 1.388(8) ?
C11 H11 . 0.9300 ?
C12 C13 . 1.363(7) ?
C12 H12 . 0.9300 ?
C13 H13 . 0.9300 ?
Hg1 N1 . 2.397(4) y
Hg1 N1 2 2.397(4) ?
Hg1 Cl1 . 2.3553(18) y
Hg1 Cl1 2 2.3553(18) ?

loop_
_geom_torsion_atom_site_label_1
_geom_torsion_atom_site_label_2
_geom_torsion_atom_site_label_3
_geom_torsion_atom_site_label_4
_geom_torsion_site_symmetry_1
_geom_torsion
N1 C1 C2 C3 . -2.1(9)
C1 C2 C3 C4 . 0.9(8)
C1 C2 C3 C6 . 179.9(5)
C2 C3 C4 C5 . 0.4(8)
C6 C3 C4 C5 . -178.6(5)
C3 C4 C5 N1 . -0.8(9)
C4 C3 C6 N2 . -50.0(6)
C2 C3 C6 N2 . 131.0(5)
N2 C8 C9 N3 . 1.3(5)
C13 C8 C9 N3 . -177.8(4)
N2 C8 C9 C10 . -179.6(4)
C13 C8 C9 C10 . 1.3(7)
N3 C9 C10 C11 . 178.5(4)
C8 C9 C10 C11 . -0.4(7)
C9 C10 C11 C12 . -0.3(8)
C10 C11 C12 C13 . 0.3(8)
C11 C12 C13 C8 . 0.5(7)
N2 C8 C13 C12 . 179.8(4)
C9 C8 C13 C12 . -1.3(7)
C2 C1 N1 C5 . 1.7(9)
C2 C1 N1 Hg1 . 177.3(5)
C4 C5 N1 C1 . -0.2(8)
C4 C5 N1 Hg1 . -175.9(4)
Cl1 Hg1 N1 C1 . 164.5(4)
Cl1 Hg1 N1 C1 2 -39.6(4)
N1 Hg1 N1 C1 2 62.4(4)
Cl1 Hg1 N1 C5 . -20.1(4)
Cl1 Hg1 N1 C5 2 135.8(4)
N1 Hg1 N1 C5 2 -122.3(4)
N3 C7 N2 C8 . -0.1(5)
C7 C7 N2 C8 7_566 -178.9(5)
N3 C7 N2 C6 . 179.7(4)
C7 C7 N2 C6 7_566 0.9(8)
C9 C8 N2 C7 . -0.8(4)
C13 C8 N2 C7 . 178.3(4)
C9 C8 N2 C6 . 179.4(4)
C13 C8 N2 C6 . -1.5(7)
C3 C6 N2 C7 . 108.6(5)
C3 C6 N2 C8 . -71.6(5)
N2 C7 N3 C9 . 0.9(5)
C7 C7 N3 C9 7_566 179.7(5)
C8 C9 N3 C7 . -1.4(5)
C10 C9 N3 C7 . 179.7(4)
